data_7112707
loop_
_publ_author_name
'Peckermann, Ilja'
'Raabe, Gerhard'
'Spaniol, Thomas P.'
'Okuda, Jun'

_publ_section_title
;
 Tris(allyl) indium compounds: synthesis and structural characterization
;
_journal_coden_ASTM CHCOFS
_journal_issue 17
_journal_name_full
;
 Chemical Communications (Cambridge, United Kingdom)
;
_journal_page_first 5061
_journal_page_last 5063
_journal_paper_doi 10.1039/c1cc00039j
_journal_volume 47
_journal_year 2011
_chemical_formula_moiety 'C12 H21 In'
_chemical_formula_sum 'C12 H21 In'
_chemical_formula_weight 280.11
_space_group_IT_number 14
_symmetry_cell_setting monoclinic
_symmetry_space_group_name_Hall '-P 2ybc'
_symmetry_space_group_name_H-M 'P 1 21/c 1'
_atom_sites_solution_hydrogens geom
_atom_sites_solution_primary direct
_atom_sites_solution_secondary difmap
_audit_creation_method SHELXL-97
_cell_angle_alpha 90.00
_cell_angle_beta 95.407(4)
_cell_angle_gamma 90.00
_cell_formula_units_Z 4
_cell_length_a 11.9647(9)
_cell_length_b 9.9110(9)
_cell_length_c 10.7594(11)
_cell_measurement_reflns_used 6014
_cell_measurement_temperature 100(2)
_cell_measurement_theta_max 28.22
_cell_measurement_theta_min 2.80
_cell_volume 1270.2(2)
_computing_cell_refinement 'Bruker SMART (2001)'
_computing_data_collection 'Bruker SMART (2001)'
_computing_data_reduction 'Bruker SAINT+ (1999)'
_computing_molecular_graphics 'DIAMOND (Brandenburg, 2007)'
_computing_structure_refinement 'SHELXL-97 (Sheldrick, 1997)'
_computing_structure_solution 'SIR-92 (Altomare 1992)'
_diffrn_ambient_temperature 100(2)
_diffrn_measured_fraction_theta_full 1.000
_diffrn_measured_fraction_theta_max 1.000
_diffrn_measurement_device_type 'CCD area detector'
_diffrn_measurement_method 'omega scans'
_diffrn_radiation_monochromator graphite
_diffrn_radiation_source 'fine-focus sealed tube'
_diffrn_radiation_type MoK\a
_diffrn_radiation_wavelength 0.71073
_diffrn_reflns_av_R_equivalents 0.0267
_diffrn_reflns_av_sigmaI/netI 0.0155
_diffrn_reflns_limit_h_max 15
_diffrn_reflns_limit_h_min -15
_diffrn_reflns_limit_k_max 13
_diffrn_reflns_limit_k_min -13
_diffrn_reflns_limit_l_max 14
_diffrn_reflns_limit_l_min -14
_diffrn_reflns_number 21109
_diffrn_reflns_theta_full 28.23
_diffrn_reflns_theta_max 28.23
_diffrn_reflns_theta_min 1.71
_exptl_absorpt_coefficient_mu 1.821
_exptl_absorpt_correction_T_max 0.8389
_exptl_absorpt_correction_T_min 0.6691
_exptl_absorpt_correction_type multi-scan
_exptl_absorpt_process_details 'Bruker SADABS'
_exptl_crystal_colour colourless
_exptl_crystal_density_diffrn 1.465
_exptl_crystal_density_method 'not measured'
_exptl_crystal_description block
_exptl_crystal_F_000 568
_exptl_crystal_size_max 0.24
_exptl_crystal_size_mid 0.14
_exptl_crystal_size_min 0.10
_refine_diff_density_max 0.957
_refine_diff_density_min -0.440
_refine_diff_density_rms 0.077
_refine_ls_extinction_method none
_refine_ls_goodness_of_fit_ref 1.069
_refine_ls_hydrogen_treatment mixed
_refine_ls_matrix_type full
_refine_ls_number_parameters 180
_refine_ls_number_reflns 3137
_refine_ls_number_restraints 0
_refine_ls_restrained_S_all 1.069
_refine_ls_R_factor_all 0.0200
_refine_ls_R_factor_gt 0.0185
_refine_ls_shift/su_max 0.001
_refine_ls_shift/su_mean 0.000
_refine_ls_structure_factor_coef Fsqd
_refine_ls_weighting_details 'calc w=1/[\s^2^(Fo^2^)+(0.0272P)^2^+0.5584P] where P=(Fo^2^+2Fc^2^)/3'
_refine_ls_weighting_scheme calc
_refine_ls_wR_factor_gt 0.0462
_refine_ls_wR_factor_ref 0.0480
_reflns_number_gt 2965
_reflns_number_total 3137
_reflns_threshold_expression >2sigma(I)
_cod_duplicate_entry 7106284
_cod_data_source_file c1cc00039j.txt
_cod_data_source_block 1b
_cod_original_sg_symbol_H-M 'P 21/c'
_cod_database_code 7112707

loop_
_symmetry_equiv_pos_as_xyz
'x, y, z'
'-x, y+1/2, -z+1/2'
'-x, -y, -z'
'x, -y-1/2, z-1/2'

loop_
_atom_site_label
_atom_site_type_symbol
_atom_site_fract_x
_atom_site_fract_y
_atom_site_fract_z
_atom_site_U_iso_or_equiv
_atom_site_adp_type
_atom_site_occupancy
_atom_site_symmetry_multiplicity
_atom_site_calc_flag
_atom_site_refinement_flags
In1 In 0.242195(8) 0.640645(11) 0.260303(9) 0.01678(5) Uani 1 1 d .
C1 C 0.27105(15) 0.77425(17) 0.09566(15) 0.0220(3) Uani 1 1 d .
H1A H 0.2139(19) 0.839(2) 0.096(2) 0.026(5) Uiso 1 1 d .
H1B H 0.3426(19) 0.812(2) 0.120(2) 0.028(5) Uiso 1 1 d .
C2 C 0.27065(13) 0.69033(16) -0.01431(14) 0.0195(3) Uani 1 1 d .
C3 C 0.18146(15) 0.67964(19) -0.10361(16) 0.0239(3) Uani 1 1 d .
H3A H 0.1121(16) 0.724(2) -0.0908(18) 0.022(5) Uiso 1 1 d .
H3B H 0.1795(19) 0.609(2) -0.163(2) 0.032(6) Uiso 1 1 d .
C4 C 0.37447(17) 0.6069(2) -0.02736(18) 0.0295(4) Uani 1 1 d .
H4A H 0.372(2) 0.566(2) -0.109(2) 0.043(6) Uiso 1 1 d .
H4B H 0.3771(19) 0.535(2) 0.032(2) 0.040(6) Uiso 1 1 d .
H4C H 0.441(2) 0.662(3) -0.011(3) 0.054(8) Uiso 1 1 d .
C5 C 0.39736(13) 0.53998(17) 0.33895(16) 0.0222(3) Uani 1 1 d .
H5A H 0.4488(19) 0.546(2) 0.278(2) 0.037(6) Uiso 1 1 d .
H5B H 0.4246(17) 0.588(2) 0.414(2) 0.028(5) Uiso 1 1 d .
C6 C 0.37507(13) 0.39552(17) 0.36556(16) 0.0225(3) Uani 1 1 d .
C7 C 0.3955(2) 0.2961(2) 0.2837(2) 0.0476(6) Uani 1 1 d .
H7A H 0.370(2) 0.206(3) 0.300(3) 0.061(8) Uiso 1 1 d .
H7B H 0.431(2) 0.311(2) 0.219(2) 0.042(6) Uiso 1 1 d .
C8 C 0.32732(17) 0.36474(19) 0.48163(18) 0.0315(4) Uani 1 1 d .
H8A H 0.3211 0.2667 0.4907 0.047 Uiso 1 1 calc R
H8B H 0.2526 0.4056 0.4804 0.047 Uiso 1 1 calc R
H8C H 0.3760 0.4012 0.5520 0.047 Uiso 1 1 calc R
C9 C 0.08774(15) 0.51815(18) 0.24876(19) 0.0284(4) Uani 1 1 d .
H9A H 0.092(2) 0.472(3) 0.180(2) 0.047(7) Uiso 1 1 d .
H9B H 0.093(2) 0.461(3) 0.326(2) 0.051(7) Uiso 1 1 d .
C10 C -0.01723(14) 0.59644(16) 0.24262(15) 0.0225(3) Uani 1 1 d .
C11 C -0.07951(18) 0.6111(2) 0.3390(2) 0.0365(4) Uani 1 1 d .
H11A H -0.056(2) 0.563(3) 0.408(2) 0.051(7) Uiso 1 1 d .
H11B H -0.153(3) 0.667(3) 0.333(3) 0.065(9) Uiso 1 1 d .
C12 C -0.05220(15) 0.66493(19) 0.12109(17) 0.0286(4) Uani 1 1 d .
H12A H 0.0041 0.7326 0.1040 0.043 Uiso 1 1 calc R
H12B H -0.1249 0.7092 0.1259 0.043 Uiso 1 1 calc R
H12C H -0.0587 0.5979 0.0538 0.043 Uiso 1 1 calc R

loop_
_atom_site_aniso_label
_atom_site_aniso_U_11
_atom_site_aniso_U_22
_atom_site_aniso_U_33
_atom_site_aniso_U_23
_atom_site_aniso_U_13
_atom_site_aniso_U_12
In1 0.01880(7) 0.01951(7) 0.01175(7) 0.00067(3) -0.00004(4) 0.00109(3)
C1 0.0278(8) 0.0234(8) 0.0150(7) 0.0020(6) 0.0037(6) 0.0026(6)
C2 0.0242(7) 0.0195(7) 0.0154(7) 0.0038(6) 0.0055(6) 0.0007(6)
C3 0.0280(8) 0.0275(8) 0.0161(7) 0.0031(6) 0.0022(6) -0.0042(7)
C4 0.0342(10) 0.0324(9) 0.0229(9) 0.0029(7) 0.0073(7) 0.0116(8)
C5 0.0182(7) 0.0263(8) 0.0217(8) 0.0009(6) 0.0002(6) 0.0007(6)
C6 0.0174(7) 0.0264(8) 0.0224(8) 0.0013(6) -0.0045(6) 0.0024(6)
C7 0.0684(16) 0.0321(11) 0.0461(13) -0.0054(10) 0.0250(12) 0.0007(11)
C8 0.0310(10) 0.0389(10) 0.0241(9) 0.0059(7) 0.0004(7) -0.0079(7)
C9 0.0254(8) 0.0241(8) 0.0345(10) 0.0020(7) -0.0032(7) -0.0013(7)
C10 0.0217(7) 0.0235(8) 0.0215(8) -0.0015(6) -0.0014(6) -0.0051(6)
C11 0.0312(10) 0.0515(12) 0.0273(10) -0.0028(9) 0.0059(8) -0.0125(9)
C12 0.0267(9) 0.0327(9) 0.0255(9) 0.0038(7) -0.0017(7) 0.0034(7)

loop_
_atom_type_symbol
_atom_type_description
_atom_type_scat_dispersion_real
_atom_type_scat_dispersion_imag
_atom_type_scat_source
C C 0.0033 0.0016 'International Tables Vol C Tables 4.2.6.8 and 6.1.1.4'
H H 0.0000 0.0000 'International Tables Vol C Tables 4.2.6.8 and 6.1.1.4'
In In -0.7276 1.3100 'International Tables Vol C Tables 4.2.6.8 and 6.1.1.4'

loop_
_geom_angle_atom_site_label_1
_geom_angle_atom_site_label_2
_geom_angle_atom_site_label_3
_geom_angle
_geom_angle_site_symmetry_1
_geom_angle_site_symmetry_3
C9 In1 C5 116.32(7) . .
C9 In1 C1 117.82(7) . .
C5 In1 C1 112.33(6) . .
C9 In1 C3 98.01(7) . 4_576
C5 In1 C3 112.62(6) . 4_576
C1 In1 C3 96.76(6) . 4_576
C2 C1 In1 108.35(11) . .
C2 C1 H1A 116.7(13) . .
In1 C1 H1A 103.6(13) . .
C2 C1 H1B 112.7(14) . .
In1 C1 H1B 102.7(13) . .
H1A C1 H1B 111.4(18) . .
C3 C2 C1 124.07(15) . .
C3 C2 C4 119.04(16) . .
C1 C2 C4 116.86(15) . .
C2 C3 In1 96.16(11) . 4_575
C2 C3 H3A 119.3(12) . .
In1 C3 H3A 93.4(12) 4_575 .
C2 C3 H3B 119.9(14) . .
In1 C3 H3B 97.1(14) 4_575 .
H3A C3 H3B 118.0(18) . .
C2 C4 H4A 111.4(14) . .
C2 C4 H4B 108.7(14) . .
H4A C4 H4B 106.9(19) . .
C2 C4 H4C 110.1(16) . .
H4A C4 H4C 111(2) . .
H4B C4 H4C 109(2) . .
C6 C5 In1 110.44(10) . .
C6 C5 H5A 109.6(14) . .
In1 C5 H5A 106.6(14) . .
C6 C5 H5B 111.6(12) . .
In1 C5 H5B 107.6(12) . .
H5A C5 H5B 110.9(18) . .
C7 C6 C8 120.94(18) . .
C7 C6 C5 121.72(18) . .
C8 C6 C5 117.32(15) . .
C6 C7 H7A 118.3(18) . .
C6 C7 H7B 122.2(17) . .
H7A C7 H7B 119(2) . .
C6 C8 H8A 109.5 . .
C6 C8 H8B 109.5 . .
H8A C8 H8B 109.5 . .
C6 C8 H8C 109.5 . .
H8A C8 H8C 109.5 . .
H8B C8 H8C 109.5 . .
C10 C9 In1 114.79(12) . .
C10 C9 H9A 110.9(16) . .
In1 C9 H9A 102.5(17) . .
C10 C9 H9B 108.8(15) . .
In1 C9 H9B 105.9(14) . .
H9A C9 H9B 114(2) . .
C11 C10 C9 123.81(18) . .
C11 C10 C12 119.75(17) . .
C9 C10 C12 116.42(15) . .
C10 C11 H11A 114.9(17) . .
C10 C11 H11B 122.9(17) . .
H11A C11 H11B 122(2) . .
C10 C12 H12A 109.5 . .
C10 C12 H12B 109.5 . .
H12A C12 H12B 109.5 . .
C10 C12 H12C 109.5 . .
H12A C12 H12C 109.5 . .
H12B C12 H12C 109.5 . .

loop_
_geom_bond_atom_site_label_1
_geom_bond_atom_site_label_2
_geom_bond_distance
_geom_bond_site_symmetry_2
In1 C9 2.2048(18) .
In1 C5 2.2050(16) .
In1 C1 2.2641(16) .
In1 C3 2.4586(17) 4_576
C1 C2 1.446(2) .
C1 H1A 0.94(2) .
C1 H1B 0.95(2) .
C2 C3 1.371(2) .
C2 C4 1.510(2) .
C3 In1 2.4586(17) 4_575
C3 H3A 0.96(2) .
C3 H3B 0.94(2) .
C4 H4A 0.97(2) .
C4 H4B 0.95(2) .
C4 H4C 0.97(3) .
C5 C6 1.489(2) .
C5 H5A 0.94(2) .
C5 H5B 0.96(2) .
C6 C7 1.359(3) .
C6 C8 1.454(3) .
C7 H7A 0.97(3) .
C7 H7B 0.86(3) .
C8 H8A 0.9800 .
C8 H8B 0.9800 .
C8 H8C 0.9800 .
C9 C10 1.472(2) .
C9 H9A 0.88(3) .
C9 H9B 1.01(3) .
C10 C11 1.340(3) .
C10 C12 1.498(2) .
C11 H11A 0.90(3) .
C11 H11B 1.04(3) .
C12 H12A 0.9800 .
C12 H12B 0.9800 .
C12 H12C 0.9800 .

loop_
_geom_torsion_atom_site_label_1
_geom_torsion_atom_site_label_2
_geom_torsion_atom_site_label_3
_geom_torsion_atom_site_label_4
_geom_torsion
_geom_torsion_site_symmetry_1
_geom_torsion_site_symmetry_4
C9 In1 C1 C2 -57.75(13) . .
C5 In1 C1 C2 81.61(12) . .
C3 In1 C1 C2 -160.52(11) 4_576 .
In1 C1 C2 C3 101.80(16) . .
In1 C1 C2 C4 -76.18(16) . .
C1 C2 C3 In1 92.24(15) . 4_575
C4 C2 C3 In1 -89.82(15) . 4_575
C9 In1 C5 C6 4.03(15) . .
C1 In1 C5 C6 -135.98(11) . .
C3 In1 C5 C6 116.02(12) 4_576 .
In1 C5 C6 C7 96.6(2) . .
In1 C5 C6 C8 -81.68(16) . .
C5 In1 C9 C10 157.81(12) . .
C1 In1 C9 C10 -64.42(15) . .
C3 In1 C9 C10 37.62(14) 4_576 .
In1 C9 C10 C11 -104.39(19) . .
In1 C9 C10 C12 74.07(18) . .
